data_7226264
loop_
_publ_author_name
'Strelnik, Igor D.'
'Gurzhiy, Vladislav V.'
'Sizov, Vladimir V.'
'Musina, Elvira I.'
'Karasik, Andrey A.'
'Tunik, Sergey P.'
'Grachova, Elena V.'

_publ_section_title
;
 A stimuli-responsive Au(i) complex based on an aminomethylphosphine
 template: synthesis, crystalline phases and luminescence properties
;
_journal_issue 39
_journal_name_full CrystEngComm
_journal_page_first 7629
_journal_paper_doi 10.1039/C6CE01272H
_journal_volume 18
_journal_year 2016
_chemical_formula_moiety 'C28 H30 Au2 Cl2 N4 P2, C3 H6 O'
_chemical_formula_sum 'C31 H36 Au2 Cl2 N4 O P2'
_chemical_formula_weight 1007.41
_chemical_name_systematic
;
 ?
;
_space_group_crystal_system monoclinic
_space_group_IT_number 13
_space_group_name_Hall '-P 2yc'
_space_group_name_H-M_alt 'P 1 2/c 1'
_symmetry_space_group_name_Hall '-P 2yc'
_symmetry_space_group_name_H-M 'P 1 2/c 1'
_atom_sites_solution_hydrogens geom
_audit_creation_date 2014-02-07
_audit_creation_method
;
Olex2 1.2
(compiled 2013.12.10 svn.r2850 for OlexSys, GUI svn.r4736)
;
_audit_update_record
;
2014-10-01 deposited with the CCDC.
2016-08-16 downloaded from the CCDC.
;
_cell_angle_alpha 90
_cell_angle_beta 96.988(3)
_cell_angle_gamma 90
_cell_formula_units_Z 2
_cell_length_a 8.8698(2)
_cell_length_b 10.6900(3)
_cell_length_c 17.5273(5)
_cell_measurement_reflns_used 5776
_cell_measurement_temperature 100(2)
_cell_measurement_theta_max 28.5170
_cell_measurement_theta_min 3.0350
_cell_volume 1649.56(8)
_computing_cell_refinement
;
CrysAlisPro, Agilent Technologies,
Version 1.171.36.32 (release 02-08-2013 CrysAlis171 .NET)
(compiled Aug  2 2013,16:46:58)
;
_computing_data_collection
;
CrysAlisPro, Agilent Technologies,
Version 1.171.36.32 (release 02-08-2013 CrysAlis171 .NET)
(compiled Aug  2 2013,16:46:58)
;
_computing_data_reduction
;
CrysAlisPro, Agilent Technologies,
Version 1.171.36.32 (release 02-08-2013 CrysAlis171 .NET)
(compiled Aug  2 2013,16:46:58)
;
_computing_molecular_graphics 'Olex2 (Dolomanov et al., 2009)'
_computing_publication_material 'Olex2 (Dolomanov et al., 2009)'
_computing_structure_refinement 'ShelXL (Sheldrick, 2008)'
_diffrn_ambient_temperature 100(2)
_diffrn_detector_area_resol_mean 16.2096
_diffrn_measured_fraction_theta_full 0.999
_diffrn_measured_fraction_theta_max 0.999
_diffrn_measurement_device_type 'Xcalibur, Eos'
_diffrn_measurement_method '\w scans'
_diffrn_orient_matrix_UB_11 -0.0794709000
_diffrn_orient_matrix_UB_12 -0.0101716000
_diffrn_orient_matrix_UB_13 -0.0074117000
_diffrn_orient_matrix_UB_21 -0.0126935000
_diffrn_orient_matrix_UB_22 0.0652114000
_diffrn_orient_matrix_UB_23 0.0026154000
_diffrn_orient_matrix_UB_31 0.0038200000
_diffrn_orient_matrix_UB_32 0.0061737000
_diffrn_orient_matrix_UB_33 -0.0400499000
_diffrn_radiation_monochromator graphite
_diffrn_radiation_type MoK\a
_diffrn_radiation_wavelength 0.71073
_diffrn_reflns_av_R_equivalents 0.0372
_diffrn_reflns_av_unetI/netI 0.0382
_diffrn_reflns_Laue_measured_fraction_full 0.999
_diffrn_reflns_Laue_measured_fraction_max 0.974
_diffrn_reflns_limit_h_max 10
_diffrn_reflns_limit_h_min -11
_diffrn_reflns_limit_k_max 13
_diffrn_reflns_limit_k_min -13
_diffrn_reflns_limit_l_max 22
_diffrn_reflns_limit_l_min -22
_diffrn_reflns_number 13247
_diffrn_reflns_point_group_measured_fraction_full 0.999
_diffrn_reflns_point_group_measured_fraction_max 0.974
_diffrn_reflns_theta_full 25.242
_diffrn_reflns_theta_max 27.495
_diffrn_reflns_theta_min 2.997
_diffrn_source 'Enhance (Mo) X-ray Source'
_exptl_absorpt_coefficient_mu 9.174
_exptl_absorpt_correction_T_max 1.00000
_exptl_absorpt_correction_T_min 0.92361
_exptl_absorpt_correction_type multi-scan
_exptl_absorpt_process_details
;
CrysAlisPro, Agilent Technologies,
Version 1.171.36.32 (release 02-08-2013 CrysAlis171 .NET)
(compiled Aug  2 2013,16:46:58)
Empirical absorption correction using spherical harmonics,
 implemented in SCALE3 ABSPACK scaling algorithm.
;
_exptl_crystal_colour 'translucent colorless'
_exptl_crystal_density_diffrn 2.028
_exptl_crystal_description prism
_exptl_crystal_F_000 960
_exptl_crystal_size_max 0.23
_exptl_crystal_size_mid 0.18
_exptl_crystal_size_min 0.12
_refine_diff_density_max 0.750
_refine_diff_density_min -0.792
_refine_diff_density_rms 0.135
_refine_ls_extinction_method none
_refine_ls_goodness_of_fit_ref 1.053
_refine_ls_hydrogen_treatment mixed
_refine_ls_matrix_type full
_refine_ls_number_parameters 179
_refine_ls_number_reflns 3693
_refine_ls_number_restraints 0
_refine_ls_restrained_S_all 1.053
_refine_ls_R_factor_all 0.0342
_refine_ls_R_factor_gt 0.0262
_refine_ls_shift/su_max 0.000
_refine_ls_shift/su_mean 0.000
_refine_ls_structure_factor_coef Fsqd
_refine_ls_weighting_details 'w=1/[\s^2^(Fo^2^)+(0.0144P)^2^+1.5866P] where P=(Fo^2^+2Fc^2^)/3'
_refine_ls_weighting_scheme calc
_refine_ls_wR_factor_gt 0.0472
_refine_ls_wR_factor_ref 0.0494
_reflns_Friedel_coverage 0.000
_reflns_number_gt 3217
_reflns_number_total 3693
_reflns_threshold_expression 'I > 2\s(I)'
_cod_data_source_file c6ce01272h2.cif
_cod_data_source_block sid_1
_cod_depositor_comments 'Adding full bibliography for 7226264--7226266.cif.'
_cod_database_code 7226264
_shelxl_version_number 2013-4
_shelx_space_group_comment
;
The symmetry employed for this shelxl refinement is uniquely defined
by the following loop, which should always be used as a source of
symmetry information in preference to the above space-group names.
They are only intended as comments.
;
_reflns_odcompleteness_completeness 99.83
_reflns_odcompleteness_iscentric 1
_reflns_odcompleteness_theta 26.32
_olex2_refinement_description
;
1. Fixed Uiso
 At 1.2 times of:
  All C(H) groups, All C(H,H) groups
 At 1.5 times of:
  All C(H,H,H) groups
2. Uiso/Uaniso restraints and constraints
Uanis(C5A) = Uanis(C5) = Uanis(C4A) = Uanis(C4) = Uanis(C3A) = Uanis(C3) =
Uanis(C2A) = Uanis(C2)
Uanis(N2) = Uanis(N2A)
3. Others
 Sof(N2A)=Sof(C2A)=Sof(H2A)=Sof(C3A)=Sof(H3A)=Sof(C4A)=Sof(H4A)=Sof(C5A)=
 Sof(H5A)=1-FVAR(1)
 Sof(N2)=Sof(C4)=Sof(H4)=Sof(C2)=Sof(H2)=Sof(C3)=Sof(H3)=Sof(C5)=Sof(H5)=FVAR(1)
4.a Secondary CH2 refined with riding coordinates:
 C7(H7A,H7B), C1(H1A,H1B)
4.b Aromatic/amide H refined with riding coordinates:
 C10(H10), C13(H13), C9(H9), C12(H12), C4(H4), C2(H2), C3(H3), C5(H5),
 C2A(H2A), C3A(H3A), C4A(H4A), C5A(H5A)
4.c Fitted hexagon refined as free rotating group:
 N2A(C2A,C3A,C4A,C5A,C6)
4.d Idealised Me refined as rotating group:
 C16(H16A,H16B,H16C), C14(H14A,H14B,H14C)
;

loop_
_space_group_symop_operation_xyz
'x, y, z'
'-x, y, -z+1/2'
'-x, -y, -z'
'x, -y, z-1/2'

loop_
_atom_site_label
_atom_site_type_symbol
_atom_site_fract_x
_atom_site_fract_y
_atom_site_fract_z
_atom_site_U_iso_or_equiv
_atom_site_adp_type
_atom_site_occupancy
_atom_site_site_symmetry_order
_atom_site_calc_flag
_atom_site_refinement_flags_posn
_atom_site_refinement_flags_adp
_atom_site_refinement_flags_occupancy
_atom_site_disorder_assembly
_atom_site_disorder_group
Au1 Au 0.28551(2) 0.83803(2) 0.32290(2) 0.01664(5) Uani 1 1 d . . . . .
P1 P 0.23264(11) 1.04019(10) 0.30501(6) 0.0137(2) Uani 1 1 d . . . . .
Cl1 Cl 0.34235(13) 0.63336(10) 0.35213(7) 0.0322(3) Uani 1 1 d . . . . .
N1 N 0.0703(3) 1.0339(3) 0.15908(17) 0.0138(7) Uani 1 1 d . . . . .
C8 C 0.1004(4) 0.9266(4) 0.1167(2) 0.0138(8) Uani 1 1 d . . . . .
C7 C -0.0738(4) 1.0981(4) 0.1442(2) 0.0148(8) Uani 1 1 d . . . . .
H7A H -0.1063 1.0943 0.0894 0.018 Uiso 1 1 calc R . . . .
H7B H -0.0571 1.1856 0.1574 0.018 Uiso 1 1 calc R . . . .
C10 C 0.0174(4) 0.7670(4) 0.0224(2) 0.0178(9) Uani 1 1 d . . . . .
H10 H -0.0600 0.7325 -0.0117 0.021 Uiso 1 1 calc R . . . .
C16 C 0.0674(5) 0.4565(4) 0.6896(2) 0.0305(11) Uani 1 1 d . . . . .
H16A H 0.1522 0.4086 0.7131 0.046 Uiso 1 1 calc GR . . . .
H16B H 0.1011 0.5132 0.6528 0.046 Uiso 1 1 calc GR . . . .
H16C H -0.0078 0.4011 0.6643 0.046 Uiso 1 1 calc GR . . . .
N2 N 0.4577(9) 1.0846(8) 0.4149(4) 0.0223(13) Uani 0.582(10) 1 d . . P A 1
C14 C 0.1916(5) 0.5975(4) -0.0169(3) 0.0262(10) Uani 1 1 d . . . . .
H14A H 0.1381 0.5267 0.0001 0.039 Uiso 1 1 calc GR . . . .
H14B H 0.2987 0.5804 -0.0105 0.039 Uiso 1 1 calc GR . . . .
H14C H 0.1580 0.6133 -0.0702 0.039 Uiso 1 1 calc GR . . . .
C15 C 0.0000 0.5291(6) 0.7500 0.0207(13) Uani 1 2 d S T P . .
C1 C 0.1933(4) 1.0991(4) 0.2054(2) 0.0152(8) Uani 1 1 d . . . . .
H1A H 0.1681 1.1873 0.2070 0.018 Uiso 1 1 calc R . . . .
H1B H 0.2849 1.0915 0.1806 0.018 Uiso 1 1 calc R . . . .
C13 C 0.2438(4) 0.8700(4) 0.1247(2) 0.0174(9) Uani 1 1 d . . . . .
H13 H 0.3214 0.9029 0.1593 0.021 Uiso 1 1 calc R . . . .
C11 C 0.1604(5) 0.7109(4) 0.0301(2) 0.0163(8) Uani 1 1 d . . . . .
C9 C -0.0132(4) 0.8730(4) 0.0640(2) 0.0153(8) Uani 1 1 d . . . . .
H9 H -0.1096 0.9085 0.0568 0.018 Uiso 1 1 calc R . . . .
C12 C 0.2713(4) 0.7656(4) 0.0819(2) 0.0171(9) Uani 1 1 d . . . . .
H12 H 0.3682 0.7308 0.0882 0.021 Uiso 1 1 calc R . . . .
O1 O 0.0000 0.6409(4) 0.7500 0.0579(18) Uani 1 2 d S T P . .
C4 C 0.5127(9) 1.3328(7) 0.3749(6) 0.0199(7) Uani 0.582(10) 1 d . . P A 1
H4 H 0.5327 1.4144 0.3607 0.024 Uiso 0.582(10) 1 calc R . P A 1
C2 C 0.5594(9) 1.1619(9) 0.4588(4) 0.0199(7) Uani 0.582(10) 1 d . . P A 1
H2 H 0.6103 1.1299 0.5041 0.024 Uiso 0.582(10) 1 calc R . P A 1
C3 C 0.5897(9) 1.2836(9) 0.4393(5) 0.0199(7) Uani 0.582(10) 1 d . . P A 1
H3 H 0.6616 1.3309 0.4699 0.024 Uiso 0.582(10) 1 calc R . P A 1
C5 C 0.4031(9) 1.2624(7) 0.3292(5) 0.0199(7) Uani 0.582(10) 1 d . . P A 1
H5 H 0.3475 1.2968 0.2858 0.024 Uiso 0.582(10) 1 calc R . P A 1
N2A N 0.4730(7) 1.1178(7) 0.4183(3) 0.0223(13) Uani 0.418(10) 1 d . . P A 2
C2A C 0.5749(8) 1.2077(10) 0.4503(4) 0.0199(7) Uani 0.418(10) 1 d G . P A 2
H2A H 0.6366 1.1911 0.4959 0.024 Uiso 0.418(10) 1 calc R . P A 2
C3A C 0.5846(8) 1.3226(8) 0.4140(6) 0.0199(7) Uani 0.418(10) 1 d G . P A 2
H3A H 0.6528 1.3827 0.4353 0.024 Uiso 0.418(10) 1 calc R . P A 2
C4A C 0.4923(10) 1.3474(5) 0.3457(7) 0.0199(7) Uani 0.418(10) 1 d G . P A 2
H4A H 0.4988 1.4243 0.3215 0.024 Uiso 0.418(10) 1 calc R . P A 2
C5A C 0.3904(8) 1.2575(5) 0.3138(4) 0.0199(7) Uani 0.418(10) 1 d G . P A 2
H5A H 0.3287 1.2741 0.2682 0.024 Uiso 0.418(10) 1 calc R . P A 2
C6 C 0.3808(4) 1.1426(3) 0.3501(2) 0.0163(8) Uani 1 1 d G . . . .

loop_
_atom_site_aniso_label
_atom_site_aniso_U_11
_atom_site_aniso_U_22
_atom_site_aniso_U_33
_atom_site_aniso_U_23
_atom_site_aniso_U_13
_atom_site_aniso_U_12
Au1 0.01549(8) 0.01293(9) 0.02082(9) 0.00018(7) -0.00053(6) -0.00046(7)
P1 0.0121(5) 0.0129(5) 0.0160(5) -0.0011(4) 0.0012(4) -0.0021(4)
Cl1 0.0267(6) 0.0148(6) 0.0523(7) 0.0057(5) -0.0058(5) 0.0015(5)
N1 0.0111(16) 0.0146(17) 0.0160(16) -0.0028(13) 0.0026(13) 0.0023(14)
C8 0.0139(19) 0.017(2) 0.0120(19) 0.0024(15) 0.0080(15) 0.0016(17)
C7 0.017(2) 0.011(2) 0.018(2) 0.0005(15) 0.0065(16) -0.0002(17)
C10 0.015(2) 0.021(2) 0.016(2) 0.0011(16) 0.0006(16) -0.0043(18)
C16 0.031(3) 0.034(3) 0.026(2) -0.005(2) 0.003(2) 0.012(2)
N2 0.024(2) 0.015(4) 0.025(2) -0.011(2) -0.0060(18) -0.005(2)
C14 0.027(2) 0.022(2) 0.031(3) -0.0025(19) 0.006(2) 0.000(2)
C15 0.024(3) 0.016(3) 0.020(3) 0.000 -0.005(2) 0.000
C1 0.015(2) 0.013(2) 0.019(2) -0.0014(16) 0.0052(16) -0.0036(16)
C13 0.0122(19) 0.023(2) 0.017(2) -0.0024(16) 0.0024(15) -0.0012(17)
C11 0.021(2) 0.013(2) 0.017(2) 0.0031(16) 0.0096(17) 0.0000(18)
C9 0.0113(19) 0.022(2) 0.0122(19) 0.0005(15) 0.0012(15) 0.0035(17)
C12 0.0106(19) 0.019(2) 0.023(2) 0.0022(17) 0.0071(16) 0.0042(17)
O1 0.125(6) 0.014(3) 0.040(3) 0.000 0.030(3) 0.000
C4 0.0212(14) 0.0108(15) 0.027(2) -0.0003(14) 0.0017(13) 0.0016(13)
C2 0.0212(14) 0.0108(15) 0.027(2) -0.0003(14) 0.0017(13) 0.0016(13)
C3 0.0212(14) 0.0108(15) 0.027(2) -0.0003(14) 0.0017(13) 0.0016(13)
C5 0.0212(14) 0.0108(15) 0.027(2) -0.0003(14) 0.0017(13) 0.0016(13)
N2A 0.024(2) 0.015(4) 0.025(2) -0.011(2) -0.0060(18) -0.005(2)
C2A 0.0212(14) 0.0108(15) 0.027(2) -0.0003(14) 0.0017(13) 0.0016(13)
C3A 0.0212(14) 0.0108(15) 0.027(2) -0.0003(14) 0.0017(13) 0.0016(13)
C4A 0.0212(14) 0.0108(15) 0.027(2) -0.0003(14) 0.0017(13) 0.0016(13)
C5A 0.0212(14) 0.0108(15) 0.027(2) -0.0003(14) 0.0017(13) 0.0016(13)
C6 0.0122(19) 0.018(2) 0.020(2) -0.0068(16) 0.0047(15) 0.0025(17)

loop_
_atom_type_symbol
_atom_type_description
_atom_type_scat_dispersion_real
_atom_type_scat_dispersion_imag
_atom_type_scat_source
C C 0.0033 0.0016 'International Tables Vol C Tables 4.2.6.8 and 6.1.1.4'
H H 0.0000 0.0000 'International Tables Vol C Tables 4.2.6.8 and 6.1.1.4'
N N 0.0061 0.0033 'International Tables Vol C Tables 4.2.6.8 and 6.1.1.4'
P P 0.1023 0.0942 'International Tables Vol C Tables 4.2.6.8 and 6.1.1.4'
Cl Cl 0.1484 0.1585 'International Tables Vol C Tables 4.2.6.8 and 6.1.1.4'
Au Au -2.0133 8.8022 'International Tables Vol C Tables 4.2.6.8 and 6.1.1.4'
O O 0.0106 0.0060 'International Tables Vol C Tables 4.2.6.8 and 6.1.1.4'

loop_
_geom_angle_atom_site_label_1
_geom_angle_atom_site_label_2
_geom_angle_atom_site_label_3
_geom_angle
_geom_angle_site_symmetry_1
_geom_angle_site_symmetry_3
P1 Au1 Cl1 175.20(4) . .
C7 P1 Au1 114.48(13) 2 .
C1 P1 Au1 118.45(13) . .
C1 P1 C7 105.75(18) . 2
C6 P1 Au1 113.29(14) . .
C6 P1 C7 98.09(17) . 2
C6 P1 C1 104.40(18) . .
C8 N1 C7 120.7(3) . .
C8 N1 C1 120.4(3) . .
C7 N1 C1 117.3(3) . .
C13 C8 N1 121.8(4) . .
C13 C8 C9 117.4(4) . .
C9 C8 N1 120.8(3) . .
P1 C7 H7A 108.0 2 .
P1 C7 H7B 108.0 2 .
N1 C7 P1 117.3(3) . 2
N1 C7 H7A 108.0 . .
N1 C7 H7B 108.0 . .
H7A C7 H7B 107.2 . .
C11 C10 H10 118.9 . .
C9 C10 H10 118.9 . .
C9 C10 C11 122.2(4) . .
H16A C16 H16B 109.5 . .
H16A C16 H16C 109.5 . .
H16B C16 H16C 109.5 . .
C15 C16 H16A 109.5 . .
C15 C16 H16B 109.5 . .
C15 C16 H16C 109.5 . .
C2 N2 C6 114.0(7) . .
H14A C14 H14B 109.5 . .
H14A C14 H14C 109.5 . .
H14B C14 H14C 109.5 . .
C11 C14 H14A 109.5 . .
C11 C14 H14B 109.5 . .
C11 C14 H14C 109.5 . .
C16 C15 C16 117.4(5) . 2_556
O1 C15 C16 121.3(3) . 2_556
O1 C15 C16 121.3(3) . .
P1 C1 H1A 108.8 . .
P1 C1 H1B 108.8 . .
N1 C1 P1 113.9(3) . .
N1 C1 H1A 108.8 . .
N1 C1 H1B 108.8 . .
H1A C1 H1B 107.7 . .
C8 C13 H13 119.6 . .
C12 C13 C8 120.8(4) . .
C12 C13 H13 119.6 . .
C10 C11 C14 121.2(4) . .
C12 C11 C10 116.5(4) . .
C12 C11 C14 122.3(4) . .
C8 C9 H9 119.8 . .
C10 C9 C8 120.4(4) . .
C10 C9 H9 119.8 . .
C13 C12 C11 122.6(4) . .
C13 C12 H12 118.7 . .
C11 C12 H12 118.7 . .
C3 C4 H4 119.6 . .
C3 C4 C5 120.9(7) . .
C5 C4 H4 119.6 . .
N2 C2 H2 118.0 . .
C3 C2 N2 123.9(7) . .
C3 C2 H2 118.0 . .
C4 C3 C2 118.6(7) . .
C4 C3 H3 120.7 . .
C2 C3 H3 120.7 . .
C4 C5 H5 121.1 . .
C6 C5 C4 117.9(7) . .
C6 C5 H5 121.1 . .
C2A N2A C6 120.0 . .
N2A C2A H2A 120.0 . .
N2A C2A C3A 120.0 . .
C3A C2A H2A 120.0 . .
C2A C3A H3A 120.0 . .
C4A C3A C2A 120.0 . .
C4A C3A H3A 120.0 . .
C3A C4A H4A 120.0 . .
C3A C4A C5A 120.0 . .
C5A C4A H4A 120.0 . .
C4A C5A H5A 120.0 . .
C4A C5A C6 120.0 . .
C6 C5A H5A 120.0 . .
N2 C6 P1 110.0(4) . .
C5 C6 P1 125.1(5) . .
C5 C6 N2 124.6(6) . .
N2A C6 P1 125.3(3) . .
C5A C6 P1 114.5(3) . .
C5A C6 N2A 120.0 . .

loop_
_geom_bond_atom_site_label_1
_geom_bond_atom_site_label_2
_geom_bond_distance
_geom_bond_site_symmetry_2
Au1 P1 2.2254(10) .
Au1 Cl1 2.2893(11) .
P1 C7 1.862(4) 2
P1 C1 1.849(4) .
P1 C6 1.816(4) .
N1 C8 1.410(5) .
N1 C7 1.446(5) .
N1 C1 1.456(5) .
C8 C13 1.400(5) .
C8 C9 1.404(5) .
C7 P1 1.862(4) 2
C7 H7A 0.9700 .
C7 H7B 0.9700 .
C10 H10 0.9300 .
C10 C11 1.395(5) .
C10 C9 1.391(5) .
C16 H16A 0.9600 .
C16 H16B 0.9600 .
C16 H16C 0.9600 .
C16 C15 1.494(5) .
N2 C2 1.386(9) .
N2 C6 1.397(9) .
C14 H14A 0.9600 .
C14 H14B 0.9600 .
C14 H14C 0.9600 .
C14 C11 1.510(5) .
C15 C16 1.494(5) 2_556
C15 O1 1.195(7) .
C1 H1A 0.9700 .
C1 H1B 0.9700 .
C13 H13 0.9300 .
C13 C12 1.383(5) .
C11 C12 1.385(5) .
C9 H9 0.9300 .
C12 H12 0.9300 .
C4 H4 0.9300 .
C4 C3 1.353(10) .
C4 C5 1.401(10) .
C2 H2 0.9300 .
C2 C3 1.380(10) .
C3 H3 0.9300 .
C5 H5 0.9300 .
C5 C6 1.353(9) .
N2A C2A 1.3900 .
N2A C6 1.3900 .
C2A H2A 0.9300 .
C2A C3A 1.3900 .
C3A H3A 0.9300 .
C3A C4A 1.3900 .
C4A H4A 0.9300 .
C4A C5A 1.3900 .
C5A H5A 0.9300 .
C5A C6 1.3900 .

loop_
_geom_torsion_atom_site_label_1
_geom_torsion_atom_site_label_2
_geom_torsion_atom_site_label_3
_geom_torsion_atom_site_label_4
_geom_torsion
_geom_torsion_site_symmetry_1
_geom_torsion_site_symmetry_4
Au1 P1 C1 N1 56.0(3) . .
Au1 P1 C6 N2 -29.0(5) . .
Au1 P1 C6 C5 157.5(5) . .
Au1 P1 C6 N2A -33.2(4) . .
Au1 P1 C6 C5A 151.5(3) . .
N1 C8 C13 C12 -179.2(3) . .
N1 C8 C9 C10 -180.0(3) . .
C8 N1 C7 P1 86.2(4) . 2
C8 N1 C1 P1 -89.2(4) . .
C8 C13 C12 C11 -0.8(6) . .
C7 P1 C1 N1 -73.9(3) 2 .
C7 P1 C6 N2 92.1(5) 2 .
C7 P1 C6 C5 -81.4(6) 2 .
C7 P1 C6 N2A 88.0(4) 2 .
C7 P1 C6 C5A -87.4(4) 2 .
C7 N1 C8 C13 173.7(3) . .
C7 N1 C8 C9 -5.8(5) . .
C7 N1 C1 P1 104.8(3) . .
C10 C11 C12 C13 0.4(6) . .
N2 C2 C3 C4 2.2(11) . .
C14 C11 C12 C13 179.5(4) . .
C1 P1 C6 N2 -159.3(4) . .
C1 P1 C6 C5 27.3(6) . .
C1 P1 C6 N2A -163.4(4) . .
C1 P1 C6 C5A 21.2(4) . .
C1 N1 C8 C13 8.1(5) . .
C1 N1 C8 C9 -171.4(3) . .
C1 N1 C7 P1 -107.8(3) . 2
C13 C8 C9 C10 0.5(5) . .
C11 C10 C9 C8 -0.9(6) . .
C9 C8 C13 C12 0.3(6) . .
C9 C10 C11 C14 -178.7(4) . .
C9 C10 C11 C12 0.4(6) . .
C4 C5 C6 P1 173.6(4) . .
C4 C5 C6 N2 1.0(10) . .
C4 C5 C6 N2A 2.8(9) . .
C4 C5 C6 C5A -158(3) . .
C2 N2 C6 P1 -171.9(5) . .
C2 N2 C6 C5 1.6(10) . .
C2 N2 C6 N2A -4.5(17) . .
C2 N2 C6 C5A 7.4(12) . .
C3 C4 C5 C6 -2.2(10) . .
C5 C4 C3 C2 0.7(10) . .
N2A C2A C3A C4A 0.0 . .
C2A N2A C6 P1 -175.1(3) . .
C2A N2A C6 N2 170(2) . .
C2A N2A C6 C5 -4.3(6) . .
C2A N2A C6 C5A 0.0 . .
C2A C3A C4A C5A 0.0 . .
C3A C4A C5A C6 0.0 . .
C4A C5A C6 P1 175.6(3) . .
C4A C5A C6 N2 -3.7(9) . .
C4A C5A C6 C5 21(3) . .
C4A C5A C6 N2A 0.0 . .
C6 P1 C1 N1 -176.9(3) . .
C6 N2 C2 C3 -3.2(10) . .
C6 N2A C2A C3A 0.0 . .
